data_4114025
loop_
_publ_author_name
'Haijun Jiao'
'Karine Costuas'
'John A. Gladysz'
'Jean-Fran\,cois Halet'
'Maud Guillemot'
'Loic Toupet'
'Fr\'ed\'eric Paul'
'Claude Lapinte'

_publ_section_title
;
 Bonding and Electronic Structure in Consanguineous and Conjugal Iron and
 Rhenium sp Carbon Chain Complexes [MC4M']n+: Computational Analyses of
 the Effect of the Metal
;
_journal_name_full 'Journal of the American Chemical Society'
_journal_page_first 9511
_journal_page_last 9522
_journal_paper_doi 10.1021/ja034619n
_journal_volume 125
_journal_year 2003
_chemical_formula_sum 'C76.25 H78.5 Cl0.5 Fe2 P4'
_chemical_formula_weight 1248.20
_chemical_name_systematic
;
 ?
;
_space_group_IT_number 14
_symmetry_cell_setting monoclinic
_symmetry_space_group_name_Hall '-P 2ybc'
_symmetry_space_group_name_H-M 'P 1 21/c 1'
_atom_sites_solution_hydrogens geom
_atom_sites_solution_primary direct
_atom_sites_solution_secondary difmap
_audit_creation_method SHELXL-97
_cell_angle_alpha 90.00
_cell_angle_beta 101.269(10)
_cell_angle_gamma 90.00
_cell_formula_units_Z 4
_cell_length_a 14.0040(10)
_cell_length_b 18.397(5)
_cell_length_c 25.620(4)
_cell_measurement_temperature 293(2)
_cell_volume 6473(2)
_computing_structure_refinement 'SHELXL-97 (Sheldrick, 1997)'
_computing_structure_solution 'SHELXS-97 (Sheldrick, 1990)'
_diffrn_ambient_temperature 293(2)
_diffrn_measured_fraction_theta_full 0.994
_diffrn_measured_fraction_theta_max 0.994
_diffrn_radiation_monochromator graphite
_diffrn_radiation_source 'fine-focus sealed tube'
_diffrn_radiation_type MoK\a
_diffrn_radiation_wavelength 0.71069
_diffrn_reflns_av_R_equivalents 0.0169
_diffrn_reflns_av_sigmaI/netI 0.0496
_diffrn_reflns_limit_h_max 17
_diffrn_reflns_limit_h_min 0
_diffrn_reflns_limit_k_max 23
_diffrn_reflns_limit_k_min 0
_diffrn_reflns_limit_l_max 32
_diffrn_reflns_limit_l_min -32
_diffrn_reflns_number 14598
_diffrn_reflns_theta_full 26.97
_diffrn_reflns_theta_max 26.97
_diffrn_reflns_theta_min 2.13
_exptl_absorpt_coefficient_mu 0.611
_exptl_crystal_density_diffrn 1.281
_exptl_crystal_description block
_exptl_crystal_F_000 2626
_exptl_crystal_size_max 0.40
_exptl_crystal_size_mid 0.30
_exptl_crystal_size_min 0.22
_refine_diff_density_max 0.647
_refine_diff_density_min -0.357
_refine_diff_density_rms 0.058
_refine_ls_extinction_method none
_refine_ls_goodness_of_fit_ref 1.008
_refine_ls_hydrogen_treatment mixed
_refine_ls_matrix_type full
_refine_ls_number_parameters 826
_refine_ls_number_reflns 14020
_refine_ls_number_restraints 0
_refine_ls_restrained_S_all 1.008
_refine_ls_R_factor_all 0.0931
_refine_ls_R_factor_gt 0.0451
_refine_ls_shift/su_max 0.657
_refine_ls_shift/su_mean 0.010
_refine_ls_structure_factor_coef Fsqd
_refine_ls_weighting_details 'calc w=1/[\s^2^(Fo^2^)+(0.0597P)^2^+2.9137P] where P=(Fo^2^+2Fc^2^)/3'
_refine_ls_weighting_scheme calc
_refine_ls_wR_factor_gt 0.1077
_refine_ls_wR_factor_ref 0.1235
_reflns_number_gt 9309
_reflns_number_total 14020
_reflns_threshold_expression >2sigma(I)
_cod_data_source_file ja034619nsi20030425_082936.cif
_cod_data_source_block fm
_cod_original_formula_sum 'C76.25 H78.50 Cl0.50 Fe2 P4'
_cod_database_code 4114025

loop_
_symmetry_equiv_pos_as_xyz
'x, y, z'
'-x, y+1/2, -z+1/2'
'-x, -y, -z'
'x, -y-1/2, z-1/2'

loop_
_atom_site_label
_atom_site_type_symbol
_atom_site_fract_x
_atom_site_fract_y
_atom_site_fract_z
_atom_site_U_iso_or_equiv
_atom_site_adp_type
_atom_site_occupancy
_atom_site_symmetry_multiplicity
_atom_site_calc_flag
_atom_site_refinement_flags
Cl1 Cl 0.4993(14) 0.5090(11) 0.0733(8) 0.347(9) Uiso 0.25 1 d P
Cl2 Cl 0.3544(18) 0.6077(14) 0.1002(9) 0.417(12) Uiso 0.25 1 d P
C77 C 0.487(5) 0.590(3) 0.129(3) 0.37(3) Uiso 0.25 1 d P
H77A H 0.4975 0.5712 0.1653 0.476 Uiso 0.25 1 calc PR
H77B H 0.5285 0.6312 0.1270 0.476 Uiso 0.25 1 calc PR
Fe1 Fe 1.07272(3) 0.33794(2) 0.920357(14) 0.03042(10) Uani 1 1 d .
Fe2 Fe 0.71845(3) 0.39497(2) 0.660210(15) 0.03195(10) Uani 1 1 d .
P1 P 1.03081(5) 0.22573(4) 0.90293(3) 0.03362(16) Uani 1 1 d .
P2 P 1.17253(5) 0.32235(4) 0.86636(3) 0.03373(16) Uani 1 1 d .
P3 P 0.73901(6) 0.27823(4) 0.66874(3) 0.03863(18) Uani 1 1 d .
P4 P 0.61653(5) 0.38381(4) 0.71320(3) 0.03909(18) Uani 1 1 d .
C1 C 1.0221(2) 0.35262(16) 0.99259(11) 0.0410(7) Uani 1 1 d .
C2 C 1.1262(2) 0.34979(16) 1.00359(11) 0.0411(7) Uani 1 1 d .
C3 C 1.1605(2) 0.40764(17) 0.97591(11) 0.0408(7) Uani 1 1 d .
C4 C 1.0782(2) 0.44568(16) 0.94669(11) 0.0422(7) Uani 1 1 d .
C5 C 0.9931(2) 0.41207(17) 0.95833(11) 0.0417(7) Uani 1 1 d .
C6 C 0.9579(3) 0.3064(2) 1.02016(14) 0.0598(9) Uani 1 1 d .
H6A H 0.8908 0.3174 1.0060 0.14(2) Uiso 1 1 calc R
H6B H 0.9721 0.3164 1.0577 0.095(14) Uiso 1 1 calc R
H6C H 0.9699 0.2560 1.0143 0.114(17) Uiso 1 1 calc R
C7 C 1.1857(3) 0.3015(2) 1.04540(13) 0.0609(10) Uani 1 1 d .
H7A H 1.1434 0.2677 1.0582 0.18(3) Uiso 1 1 calc R
H7B H 1.2186 0.3308 1.0744 0.26(4) Uiso 1 1 calc R
H7C H 1.2328 0.2753 1.0301 0.21(3) Uiso 1 1 calc R
C8 C 1.2642(3) 0.4335(2) 0.98320(16) 0.0612(10) Uani 1 1 d .
H8A H 1.3066 0.3983 1.0036 0.16(2) Uiso 1 1 calc R
H8B H 1.2707 0.4792 1.0016 0.15(2) Uiso 1 1 calc R
H8C H 1.2817 0.4393 0.9490 0.17(3) Uiso 1 1 calc R
C9 C 1.0813(3) 0.51203(19) 0.91335(15) 0.0642(10) Uani 1 1 d .
H9A H 1.0161 0.5271 0.8983 0.16(2) Uiso 1 1 calc R
H9B H 1.1154 0.5012 0.8852 0.17(3) Uiso 1 1 calc R
H9C H 1.1143 0.5504 0.9351 0.17(3) Uiso 1 1 calc R
C10 C 0.8912(3) 0.4401(2) 0.93992(14) 0.0597(10) Uani 1 1 d .
H10A H 0.8459 0.4079 0.9518 0.108(18) Uiso 1 1 calc R
H10B H 0.8768 0.4426 0.9018 0.090(14) Uiso 1 1 calc R
H10C H 0.8858 0.4877 0.9544 0.082(13) Uiso 1 1 calc R
C11 C 1.0602(2) 0.19882(18) 0.83814(11) 0.0456(7) Uani 1 1 d .
H11A H 1.0968 0.1537 0.8427 0.079(13) Uiso 1 1 calc R
H11B H 1.0000 0.1898 0.8130 0.067(11) Uiso 1 1 calc R
C12 C 1.1187(2) 0.25582(16) 0.81506(11) 0.0396(7) Uani 1 1 d .
H12A H 1.0767 0.2809 0.7860 0.052(9) Uiso 1 1 calc R
H12B H 1.1702 0.2322 0.8009 0.061(10) Uiso 1 1 calc R
C13 C 1.0875(2) 0.15318(15) 0.94850(11) 0.0381(6) Uani 1 1 d .
C14 C 1.0426(3) 0.12521(19) 0.98767(13) 0.0562(9) Uani 1 1 d .
H14 H 0.9801 0.1405 0.9897 0.056(10) Uiso 1 1 calc R
C15 C 1.0899(4) 0.0744(2) 1.02414(16) 0.0747(12) Uani 1 1 d .
H15 H 1.0589 0.0560 1.0502 0.086(13) Uiso 1 1 calc R
C16 C 1.1819(4) 0.0516(2) 1.02163(16) 0.0756(12) Uani 1 1 d .
H16 H 1.2136 0.0179 1.0461 0.074(12) Uiso 1 1 calc R
C17 C 1.2266(3) 0.0784(2) 0.98319(16) 0.0659(10) Uani 1 1 d .
H17 H 1.2889 0.0626 0.9813 0.076(12) Uiso 1 1 calc R
C18 C 1.1804(2) 0.12911(18) 0.94682(13) 0.0496(8) Uani 1 1 d .
H18 H 1.2124 0.1472 0.9210 0.038(8) Uiso 1 1 calc R
C19 C 0.9024(2) 0.19635(17) 0.89249(11) 0.0408(7) Uani 1 1 d .
C20 C 0.8760(2) 0.1249(2) 0.87954(14) 0.0560(9) Uani 1 1 d .
H20 H 0.9243 0.0912 0.8768 0.062(11) Uiso 1 1 calc R
C21 C 0.7803(3) 0.1027(2) 0.87061(15) 0.0616(10) Uani 1 1 d .
H21 H 0.7642 0.0546 0.8619 0.072(12) Uiso 1 1 calc R
C22 C 0.7090(3) 0.1522(2) 0.87466(16) 0.0678(11) Uani 1 1 d .
H22 H 0.6442 0.1377 0.8691 0.071(11) Uiso 1 1 calc R
C23 C 0.7332(3) 0.2231(2) 0.88694(16) 0.0658(10) Uani 1 1 d .
H23 H 0.6845 0.2566 0.8895 0.067(11) Uiso 1 1 calc R
C24 C 0.8293(2) 0.24545(19) 0.89552(13) 0.0496(8) Uani 1 1 d .
H24 H 0.8447 0.2939 0.9034 0.043(9) Uiso 1 1 calc R
C25 C 1.2955(2) 0.28332(16) 0.88843(12) 0.0402(7) Uani 1 1 d .
C26 C 1.3557(2) 0.2695(2) 0.85215(14) 0.0563(9) Uani 1 1 d .
H26 H 1.3345 0.2804 0.8163 0.055(10) Uiso 1 1 calc R
C27 C 1.4473(2) 0.2396(2) 0.86966(16) 0.0658(10) Uani 1 1 d .
H27 H 1.4874 0.2304 0.8454 0.076(12) Uiso 1 1 calc R
C28 C 1.4793(3) 0.2233(2) 0.92253(17) 0.0707(11) Uani 1 1 d .
H28 H 1.5410 0.2038 0.9342 0.082(13) Uiso 1 1 calc R
C29 C 1.4198(3) 0.2361(2) 0.95790(16) 0.0644(10) Uani 1 1 d .
H29 H 1.4409 0.2250 0.9937 0.081(13) Uiso 1 1 calc R
C30 C 1.3287(2) 0.26539(18) 0.94073(13) 0.0488(8) Uani 1 1 d .
H30 H 1.2887 0.2732 0.9652 0.041(8) Uiso 1 1 calc R
C31 C 1.2036(2) 0.39971(16) 0.82681(12) 0.0408(7) Uani 1 1 d .
C32 C 1.2899(3) 0.43690(19) 0.84274(14) 0.0539(8) Uani 1 1 d .
H32 H 1.3325 0.4223 0.8735 0.046(9) Uiso 1 1 calc R
C33 C 1.3151(3) 0.4954(2) 0.81419(16) 0.0656(10) Uani 1 1 d .
H33 H 1.3733 0.5200 0.8259 0.084(14) Uiso 1 1 calc R
C34 C 1.2531(3) 0.5166(2) 0.76846(17) 0.0692(11) Uani 1 1 d .
H34 H 1.2704 0.5548 0.7484 0.086(13) Uiso 1 1 calc R
C35 C 1.1661(3) 0.4818(2) 0.75215(16) 0.0665(11) Uani 1 1 d .
H35 H 1.1238 0.4972 0.7215 0.073(12) Uiso 1 1 calc R
C36 C 1.1406(2) 0.42345(18) 0.78134(13) 0.0501(8) Uani 1 1 d .
H36 H 1.0811 0.4003 0.7703 0.040(8) Uiso 1 1 calc R
C37 C 0.98540(19) 0.35826(15) 0.85623(10) 0.0337(6) Uani 1 1 d .
C38 C 0.9296(2) 0.37250(16) 0.81464(11) 0.0358(6) Uani 1 1 d .
C39 C 0.8686(2) 0.38542(15) 0.76668(11) 0.0359(6) Uani 1 1 d .
C40 C 0.81053(19) 0.39286(15) 0.72479(11) 0.0354(6) Uani 1 1 d .
C41 C 0.7725(2) 0.41567(17) 0.58937(12) 0.0430(7) Uani 1 1 d .
C42 C 0.8104(2) 0.46720(17) 0.62903(12) 0.0417(7) Uani 1 1 d .
C43 C 0.7315(2) 0.50547(16) 0.64372(12) 0.0422(7) Uani 1 1 d .
C44 C 0.6443(2) 0.47847(17) 0.61131(12) 0.0431(7) Uani 1 1 d .
C45 C 0.6692(2) 0.42265(18) 0.57861(11) 0.0438(7) Uani 1 1 d .
C46 C 0.8291(3) 0.3712(2) 0.55665(15) 0.0611(10) Uani 1 1 d .
H46A H 0.7854 0.3399 0.5333 0.15(2) Uiso 1 1 calc R
H46B H 0.8765 0.3423 0.5798 0.13(2) Uiso 1 1 calc R
H46C H 0.8614 0.4030 0.5360 0.120(18) Uiso 1 1 calc R
C47 C 0.9165(2) 0.4836(2) 0.64915(16) 0.0563(9) Uani 1 1 d .
H47A H 0.9227 0.5216 0.6753 0.15(2) Uiso 1 1 calc R
H47B H 0.9456 0.4990 0.6200 0.18(3) Uiso 1 1 calc R
H47C H 0.9489 0.4407 0.6650 0.18(3) Uiso 1 1 calc R
C48 C 0.7394(3) 0.5673(2) 0.68272(16) 0.0613(10) Uani 1 1 d .
H48A H 0.6754 0.5823 0.6864 0.14(2) Uiso 1 1 calc R
H48B H 0.7725 0.6073 0.6700 0.15(2) Uiso 1 1 calc R
H48C H 0.7754 0.5517 0.7167 0.119(19) Uiso 1 1 calc R
C49 C 0.5452(3) 0.5140(2) 0.60620(17) 0.0639(10) Uani 1 1 d .
H49A H 0.4978 0.4864 0.5820 0.16(3) Uiso 1 1 calc R
H49B H 0.5479 0.5626 0.5929 0.15(2) Uiso 1 1 calc R
H49C H 0.5272 0.5156 0.6405 0.20(3) Uiso 1 1 calc R
C50 C 0.6025(3) 0.3854(2) 0.53322(13) 0.0672(11) Uani 1 1 d .
H50A H 0.5363 0.3985 0.5336 0.067(12) Uiso 1 1 calc R
H50B H 0.6100 0.3337 0.5371 0.094(16) Uiso 1 1 calc R
H50C H 0.6188 0.4003 0.5001 0.096(15) Uiso 1 1 calc R
C51 C 0.7018(3) 0.24715(19) 0.73114(13) 0.0570(9) Uani 1 1 d .
H51A H 0.6575 0.2063 0.7229 0.080(13) Uiso 1 1 calc R
H51B H 0.7590 0.2302 0.7558 0.114(17) Uiso 1 1 calc R
C52 C 0.6526(2) 0.3060(2) 0.75800(13) 0.0528(8) Uani 1 1 d .
H52A H 0.6968 0.3225 0.7897 0.079(13) Uiso 1 1 calc R
H52B H 0.5953 0.2860 0.7688 0.070(11) Uiso 1 1 calc R
C53 C 0.6741(2) 0.21505(17) 0.61773(13) 0.0463(7) Uani 1 1 d .
C54 C 0.5795(3) 0.1939(2) 0.61738(17) 0.0683(11) Uani 1 1 d .
H54 H 0.5484 0.2097 0.6443 0.077(13) Uiso 1 1 calc R
C55 C 0.5302(3) 0.1493(3) 0.5772(2) 0.0950(16) Uani 1 1 d .
H55 H 0.4669 0.1345 0.5777 0.091(14) Uiso 1 1 calc R
C56 C 0.5748(3) 0.12722(19) 0.53702(13) 0.0985(16) Uani 1 1 d .
H56 H 0.5414 0.0975 0.5101 0.098(15) Uiso 1 1 calc R
C57 C 0.6663(3) 0.14798(19) 0.53594(13) 0.0853(14) Uani 1 1 d R
H57 H 0.6960 0.1334 0.5082 0.088(14) Uiso 1 1 calc R
C58 C 0.7163(3) 0.1915(2) 0.57668(14) 0.0633(10) Uani 1 1 d .
H58 H 0.7801 0.2050 0.5761 0.061(11) Uiso 1 1 calc R
C59 C 0.8624(2) 0.23889(17) 0.67636(12) 0.0445(7) Uani 1 1 d .
C60 C 0.9410(2) 0.2816(2) 0.67211(12) 0.0502(8) Uani 1 1 d .
H60 H 0.9324 0.3313 0.6663 0.038(8) Uiso 1 1 calc R
C61 C 1.0325(3) 0.2515(2) 0.67645(14) 0.0645(10) Uani 1 1 d .
H61 H 1.0847 0.2809 0.6726 0.074(12) Uiso 1 1 calc R
C62 C 1.0470(3) 0.1786(3) 0.68646(15) 0.0740(13) Uani 1 1 d .
H62 H 1.1087 0.1586 0.6893 0.081(13) Uiso 1 1 calc R
C63 C 0.9702(3) 0.1358(2) 0.69224(16) 0.0755(12) Uani 1 1 d .
H63 H 0.9798 0.0866 0.7000 0.073(12) Uiso 1 1 calc R
C64 C 0.8777(3) 0.1656(2) 0.68661(15) 0.0639(10) Uani 1 1 d .
H64 H 0.8254 0.1359 0.6898 0.074(12) Uiso 1 1 calc R
C65 C 0.6076(2) 0.4612(2) 0.75758(13) 0.0513(8) Uani 1 1 d .
C66 C 0.6822(3) 0.4764(3) 0.80065(16) 0.0744(12) Uani 1 1 d .
H66 H 0.7319 0.4427 0.8108 0.094(15) Uiso 1 1 calc R
C67 C 0.6835(4) 0.5409(3) 0.8286(2) 0.1049(19) Uani 1 1 d .
H67 H 0.7338 0.5500 0.8574 0.14(2) Uiso 1 1 calc R
C68 C 0.6111(4) 0.5915(3) 0.8142(2) 0.1047(19) Uani 1 1 d .
H68 H 0.6126 0.6350 0.8328 0.127(19) Uiso 1 1 calc R
C69 C 0.5370(3) 0.5774(3) 0.7724(2) 0.0826(13) Uani 1 1 d .
H69 H 0.4877 0.6114 0.7624 0.081(14) Uiso 1 1 calc R
C70 C 0.5348(3) 0.5128(2) 0.74480(15) 0.0612(10) Uani 1 1 d .
H70 H 0.4830 0.5036 0.7168 0.055(10) Uiso 1 1 calc R
C71 C 0.4871(2) 0.36354(18) 0.68780(12) 0.0446(7) Uani 1 1 d .
C72 C 0.4189(2) 0.3610(2) 0.72084(15) 0.0586(9) Uani 1 1 d .
H72 H 0.4380 0.3707 0.7570 0.066(11) Uiso 1 1 calc R
C73 C 0.3229(3) 0.3442(2) 0.69983(17) 0.0738(12) Uani 1 1 d .
H73 H 0.2778 0.3426 0.7221 0.070(11) Uiso 1 1 calc R
C74 C 0.2934(3) 0.3298(3) 0.64673(17) 0.0791(13) Uani 1 1 d .
H74 H 0.2284 0.3193 0.6329 0.083(13) Uiso 1 1 calc R
C75 C 0.3598(3) 0.3309(2) 0.61388(16) 0.0721(12) Uani 1 1 d .
H75 H 0.3401 0.3205 0.5779 0.085(13) Uiso 1 1 calc R
C76 C 0.4565(2) 0.34761(19) 0.63442(13) 0.0521(8) Uani 1 1 d .
H76 H 0.5013 0.3481 0.6120 0.060(10) Uiso 1 1 calc R

loop_
_atom_site_aniso_label
_atom_site_aniso_U_11
_atom_site_aniso_U_22
_atom_site_aniso_U_33
_atom_site_aniso_U_23
_atom_site_aniso_U_13
_atom_site_aniso_U_12
Fe1 0.0318(2) 0.0329(2) 0.02683(19) 0.00077(16) 0.00641(15) 0.00626(16)
Fe2 0.0279(2) 0.0386(2) 0.02899(19) 0.00039(17) 0.00478(15) -0.00321(17)
P1 0.0331(4) 0.0350(4) 0.0341(4) 0.0004(3) 0.0099(3) 0.0032(3)
P2 0.0323(4) 0.0381(4) 0.0322(4) 0.0028(3) 0.0098(3) 0.0045(3)
P3 0.0381(4) 0.0394(4) 0.0391(4) 0.0009(3) 0.0093(3) -0.0041(3)
P4 0.0323(4) 0.0518(5) 0.0342(4) -0.0002(3) 0.0092(3) -0.0021(3)
C1 0.0534(19) 0.0426(18) 0.0302(14) -0.0028(12) 0.0164(13) 0.0057(14)
C2 0.0502(18) 0.0420(17) 0.0297(14) -0.0022(12) 0.0040(13) 0.0080(14)
C3 0.0451(17) 0.0448(18) 0.0312(14) -0.0090(13) 0.0049(12) 0.0022(14)
C4 0.0580(19) 0.0327(16) 0.0358(15) -0.0063(12) 0.0091(14) 0.0069(14)
C5 0.0469(17) 0.0437(18) 0.0356(15) -0.0081(13) 0.0106(13) 0.0117(14)
C6 0.074(3) 0.061(2) 0.052(2) -0.0027(17) 0.0331(19) -0.004(2)
C7 0.074(2) 0.067(2) 0.0361(17) 0.0074(17) -0.0012(17) 0.020(2)
C8 0.052(2) 0.066(3) 0.064(2) -0.018(2) 0.0071(18) -0.0073(19)
C9 0.105(3) 0.0358(19) 0.054(2) 0.0043(16) 0.020(2) 0.009(2)
C10 0.056(2) 0.070(3) 0.053(2) -0.0133(18) 0.0092(17) 0.028(2)
C11 0.056(2) 0.0468(19) 0.0360(16) -0.0083(14) 0.0145(14) -0.0054(16)
C12 0.0435(17) 0.0434(17) 0.0339(15) -0.0037(13) 0.0124(13) 0.0036(14)
C13 0.0439(16) 0.0323(16) 0.0390(15) 0.0003(12) 0.0103(13) 0.0029(12)
C14 0.064(2) 0.055(2) 0.055(2) 0.0124(17) 0.0231(17) 0.0073(18)
C15 0.106(3) 0.061(3) 0.061(2) 0.021(2) 0.023(2) 0.003(2)
C16 0.101(3) 0.056(2) 0.061(2) 0.013(2) -0.006(2) 0.020(2)
C17 0.064(2) 0.059(2) 0.069(3) -0.002(2) -0.001(2) 0.0207(19)
C18 0.0454(18) 0.0491(19) 0.0533(19) 0.0020(15) 0.0075(15) 0.0052(15)
C19 0.0365(16) 0.0474(18) 0.0400(16) 0.0022(13) 0.0107(13) -0.0002(14)
C20 0.0422(18) 0.054(2) 0.072(2) -0.0103(18) 0.0126(17) -0.0033(16)
C21 0.056(2) 0.059(2) 0.069(2) -0.0065(19) 0.0103(18) -0.0161(19)
C22 0.039(2) 0.088(3) 0.077(3) 0.011(2) 0.0132(18) -0.014(2)
C23 0.0374(18) 0.077(3) 0.085(3) 0.010(2) 0.0181(18) 0.0065(19)
C24 0.0438(18) 0.050(2) 0.058(2) 0.0036(16) 0.0170(15) 0.0042(15)
C25 0.0331(15) 0.0391(17) 0.0498(17) 0.0029(14) 0.0115(13) 0.0033(12)
C26 0.0463(19) 0.071(2) 0.056(2) 0.0129(18) 0.0202(16) 0.0134(17)
C27 0.0412(19) 0.083(3) 0.080(3) 0.011(2) 0.0276(19) 0.0181(18)
C28 0.0385(19) 0.087(3) 0.085(3) 0.019(2) 0.0091(19) 0.0186(19)
C29 0.047(2) 0.083(3) 0.060(2) 0.013(2) 0.0040(17) 0.0174(19)
C30 0.0420(17) 0.058(2) 0.0465(18) 0.0019(15) 0.0091(14) 0.0107(15)
C31 0.0461(17) 0.0389(16) 0.0425(16) 0.0040(13) 0.0210(14) 0.0039(14)
C32 0.059(2) 0.053(2) 0.052(2) 0.0049(16) 0.0157(17) -0.0041(17)
C33 0.071(3) 0.057(2) 0.074(3) 0.000(2) 0.028(2) -0.017(2)
C34 0.087(3) 0.050(2) 0.081(3) 0.018(2) 0.040(2) -0.002(2)
C35 0.074(3) 0.063(2) 0.066(2) 0.028(2) 0.024(2) 0.014(2)
C36 0.0482(19) 0.053(2) 0.0532(19) 0.0149(16) 0.0192(15) 0.0057(16)
C37 0.0330(14) 0.0358(15) 0.0328(14) -0.0004(11) 0.0078(12) 0.0028(12)
C38 0.0332(14) 0.0419(16) 0.0329(14) -0.0028(12) 0.0074(12) 0.0040(12)
C39 0.0325(14) 0.0386(16) 0.0360(15) -0.0021(12) 0.0056(12) 0.0016(12)
C40 0.0302(14) 0.0384(16) 0.0372(15) -0.0029(12) 0.0055(12) -0.0010(12)
C41 0.0462(17) 0.0485(18) 0.0368(15) 0.0049(14) 0.0145(13) -0.0026(14)
C42 0.0372(16) 0.0463(18) 0.0430(16) 0.0090(14) 0.0110(13) -0.0064(13)
C43 0.0433(17) 0.0363(16) 0.0486(17) 0.0048(13) 0.0132(14) -0.0032(13)
C44 0.0364(16) 0.0478(18) 0.0448(17) 0.0123(14) 0.0069(13) 0.0030(14)
C45 0.0484(18) 0.0519(19) 0.0297(14) 0.0060(13) 0.0044(13) -0.0062(15)
C46 0.075(3) 0.070(2) 0.0467(19) 0.0009(19) 0.0323(19) 0.001(2)
C47 0.0401(18) 0.055(2) 0.074(2) 0.006(2) 0.0138(17) -0.0133(16)
C48 0.072(3) 0.044(2) 0.072(3) -0.0093(18) 0.025(2) -0.0068(19)
C49 0.047(2) 0.068(3) 0.074(3) 0.021(2) 0.0052(19) 0.0123(19)
C50 0.070(3) 0.086(3) 0.0377(19) 0.0041(18) -0.0075(17) -0.015(2)
C51 0.075(2) 0.052(2) 0.0480(19) 0.0109(16) 0.0213(18) -0.0048(19)
C52 0.0478(19) 0.070(2) 0.0428(18) 0.0141(16) 0.0147(15) 0.0012(17)
C53 0.0429(17) 0.0424(18) 0.0526(18) -0.0022(14) 0.0068(14) -0.0039(14)
C54 0.054(2) 0.069(3) 0.083(3) -0.020(2) 0.015(2) -0.0133(19)
C55 0.057(3) 0.100(4) 0.122(4) -0.029(3) 0.001(3) -0.028(3)
C56 0.089(4) 0.100(4) 0.096(4) -0.043(3) -0.009(3) -0.018(3)
C57 0.088(3) 0.091(3) 0.073(3) -0.037(3) 0.009(3) -0.002(3)
C58 0.062(2) 0.068(2) 0.061(2) -0.0189(19) 0.0146(18) -0.0073(19)
C59 0.0444(17) 0.0440(18) 0.0443(17) -0.0058(14) 0.0066(14) 0.0050(14)
C60 0.0507(19) 0.053(2) 0.0483(18) -0.0067(15) 0.0129(15) 0.0013(16)
C61 0.044(2) 0.091(3) 0.059(2) -0.018(2) 0.0131(17) 0.005(2)
C62 0.058(2) 0.101(4) 0.059(2) -0.028(2) 0.0008(19) 0.030(2)
C63 0.083(3) 0.061(3) 0.073(3) -0.014(2) -0.007(2) 0.028(2)
C64 0.061(2) 0.053(2) 0.073(3) -0.0011(19) 0.0010(19) 0.0020(19)
C65 0.0435(18) 0.066(2) 0.0485(18) -0.0135(16) 0.0183(15) -0.0034(16)
C66 0.055(2) 0.103(3) 0.066(2) -0.036(2) 0.0140(19) 0.007(2)
C67 0.074(3) 0.142(5) 0.099(4) -0.073(4) 0.017(3) -0.001(3)
C68 0.091(4) 0.109(4) 0.123(4) -0.069(4) 0.043(3) -0.015(3)
C69 0.075(3) 0.074(3) 0.108(4) -0.020(3) 0.041(3) 0.006(3)
C70 0.053(2) 0.067(3) 0.067(2) -0.0109(19) 0.0216(19) -0.0017(18)
C71 0.0349(16) 0.0520(19) 0.0483(18) -0.0008(15) 0.0117(13) -0.0045(14)
C72 0.0428(19) 0.082(3) 0.055(2) -0.0065(19) 0.0182(16) -0.0089(18)
C73 0.040(2) 0.106(4) 0.081(3) -0.012(2) 0.029(2) -0.013(2)
C74 0.038(2) 0.123(4) 0.075(3) -0.010(3) 0.0090(19) -0.019(2)
C75 0.048(2) 0.108(3) 0.058(2) -0.015(2) 0.0062(18) -0.023(2)
C76 0.0414(18) 0.066(2) 0.0505(19) -0.0048(17) 0.0130(15) -0.0101(16)

loop_
_atom_type_symbol
_atom_type_description
_atom_type_scat_dispersion_real
_atom_type_scat_dispersion_imag
_atom_type_scat_source
C C 0.0033 0.0016 'International Tables Vol C Tables 4.2.6.8 and 6.1.1.4'
H H 0.0000 0.0000 'International Tables Vol C Tables 4.2.6.8 and 6.1.1.4'
P P 0.1023 0.0942 'International Tables Vol C Tables 4.2.6.8 and 6.1.1.4'
Fe Fe 0.3463 0.8444 'International Tables Vol C Tables 4.2.6.8 and 6.1.1.4'
Cl Cl 0.1484 0.1585 'International Tables Vol C Tables 4.2.6.8 and 6.1.1.4'

loop_
_geom_angle_atom_site_label_1
_geom_angle_atom_site_label_2
_geom_angle_atom_site_label_3
_geom_angle
Cl2 C77 Cl1 94(3)
Cl2 C77 H77A 113.3
Cl1 C77 H77A 113.2
Cl2 C77 H77B 112.9
Cl1 C77 H77B 112.8
H77A C77 H77B 110.2
C37 Fe1 C4 94.02(12)
C37 Fe1 C5 87.85(11)
C4 Fe1 C5 39.61(12)
C37 Fe1 C3 131.12(12)
C4 Fe1 C3 39.66(11)
C5 Fe1 C3 65.81(12)
C37 Fe1 C1 117.65(12)
C4 Fe1 C1 66.16(12)
C5 Fe1 C1 38.88(11)
C3 Fe1 C1 65.62(12)
C37 Fe1 C2 153.47(12)
C4 Fe1 C2 66.17(11)
C5 Fe1 C2 65.62(11)
C3 Fe1 C2 38.88(11)
C1 Fe1 C2 39.33(12)
C37 Fe1 P1 84.60(9)
C4 Fe1 P1 163.84(9)
C5 Fe1 P1 124.24(9)
C3 Fe1 P1 144.27(9)
C1 Fe1 P1 100.21(9)
C2 Fe1 P1 109.38(9)
C37 Fe1 P2 81.92(8)
C4 Fe1 P2 110.09(9)
C5 Fe1 P2 147.35(9)
C3 Fe1 P2 98.42(8)
C1 Fe1 P2 159.84(9)
C2 Fe1 P2 120.52(9)
P1 Fe1 P2 85.70(3)
C40 Fe2 C43 97.20(12)
C40 Fe2 C42 88.97(12)
C43 Fe2 C42 39.52(12)
C40 Fe2 C44 134.74(13)
C43 Fe2 C44 39.54(12)
C42 Fe2 C44 65.51(11)
C40 Fe2 C45 154.01(12)
C43 Fe2 C45 66.04(12)
C42 Fe2 C45 65.36(12)
C44 Fe2 C45 38.77(12)
C40 Fe2 C41 117.02(12)
C43 Fe2 C41 66.12(12)
C42 Fe2 C41 38.94(12)
C44 Fe2 C41 65.31(12)
C45 Fe2 C41 39.02(12)
C40 Fe2 P4 82.50(9)
C43 Fe2 P4 108.25(9)
C42 Fe2 P4 145.33(9)
C44 Fe2 P4 97.60(8)
C45 Fe2 P4 120.76(9)
C41 Fe2 P4 159.77(9)
C40 Fe2 P3 80.63(9)
C43 Fe2 P3 165.07(9)
C42 Fe2 P3 125.55(9)
C44 Fe2 P3 144.62(9)
C45 Fe2 P3 110.25(9)
C41 Fe2 P3 101.55(9)
P4 Fe2 P3 86.20(3)
C19 P1 C13 99.57(14)
C19 P1 C11 99.92(14)
C13 P1 C11 103.29(14)
C19 P1 Fe1 121.67(10)
C13 P1 Fe1 119.48(10)
C11 P1 Fe1 109.88(11)
C12 P2 C31 103.14(14)
C12 P2 C25 100.73(14)
C31 P2 C25 99.32(14)
C12 P2 Fe1 108.53(9)
C31 P2 Fe1 119.87(10)
C25 P2 Fe1 122.26(10)
C59 P3 C53 98.54(14)
C59 P3 C51 101.63(16)
C53 P3 C51 103.42(16)
C59 P3 Fe2 120.04(11)
C53 P3 Fe2 120.87(11)
C51 P3 Fe2 109.60(12)
C71 P4 C65 101.21(15)
C71 P4 C52 101.18(16)
C65 P4 C52 105.04(16)
C71 P4 Fe2 121.48(10)
C65 P4 Fe2 116.53(11)
C52 P4 Fe2 109.30(11)
C5 C1 C2 108.0(3)
C5 C1 C6 127.1(3)
C2 C1 C6 124.4(3)
C5 C1 Fe1 70.19(16)
C2 C1 Fe1 70.49(16)
C6 C1 Fe1 131.8(2)
C3 C2 C1 107.9(3)
C3 C2 C7 127.2(3)
C1 C2 C7 124.1(3)
C3 C2 Fe1 70.26(16)
C1 C2 Fe1 70.18(16)
C7 C2 Fe1 133.4(2)
C2 C3 C4 108.2(3)
C2 C3 C8 126.1(3)
C4 C3 C8 124.8(3)
C2 C3 Fe1 70.87(17)
C4 C3 Fe1 69.01(16)
C8 C3 Fe1 133.9(2)
C5 C4 C3 107.5(3)
C5 C4 C9 126.3(3)
C3 C4 C9 126.1(3)
C5 C4 Fe1 71.13(17)
C3 C4 Fe1 71.32(17)
C9 C4 Fe1 126.4(2)
C1 C5 C4 108.4(3)
C1 C5 C10 126.9(3)
C4 C5 C10 124.5(3)
C1 C5 Fe1 70.93(16)
C4 C5 Fe1 69.25(16)
C10 C5 Fe1 129.1(2)
C1 C6 H6A 109.5
C1 C6 H6B 109.5
H6A C6 H6B 109.5
C1 C6 H6C 109.5
H6A C6 H6C 109.5
H6B C6 H6C 109.5
C2 C7 H7A 109.5
C2 C7 H7B 109.5
H7A C7 H7B 109.5
C2 C7 H7C 109.5
H7A C7 H7C 109.5
H7B C7 H7C 109.5
C3 C8 H8A 109.5
C3 C8 H8B 109.5
H8A C8 H8B 109.5
C3 C8 H8C 109.5
H8A C8 H8C 109.5
H8B C8 H8C 109.5
C4 C9 H9A 109.5
C4 C9 H9B 109.5
H9A C9 H9B 109.5
C4 C9 H9C 109.5
H9A C9 H9C 109.5
H9B C9 H9C 109.5
C5 C10 H10A 109.5
C5 C10 H10B 109.5
H10A C10 H10B 109.5
C5 C10 H10C 109.5
H10A C10 H10C 109.5
H10B C10 H10C 109.5
C12 C11 P1 113.3(2)
C12 C11 H11A 108.9
P1 C11 H11A 108.9
C12 C11 H11B 108.9
P1 C11 H11B 108.9
H11A C11 H11B 107.7
C11 C12 P2 110.89(19)
C11 C12 H12A 109.5
P2 C12 H12A 109.5
C11 C12 H12B 109.5
P2 C12 H12B 109.5
H12A C12 H12B 108.1
C14 C13 C18 117.9(3)
C14 C13 P1 121.8(2)
C18 C13 P1 120.2(2)
C13 C14 C15 120.8(4)
C13 C14 H14 119.6
C15 C14 H14 119.6
C16 C15 C14 120.2(4)
C16 C15 H15 119.9
C14 C15 H15 119.9
C17 C16 C15 119.6(4)
C17 C16 H16 120.2
C15 C16 H16 120.2
C16 C17 C18 120.7(4)
C16 C17 H17 119.6
C18 C17 H17 119.6
C13 C18 C17 120.8(3)
C13 C18 H18 119.6
C17 C18 H18 119.6
C24 C19 C20 118.0(3)
C24 C19 P1 120.8(3)
C20 C19 P1 121.2(2)
C21 C20 C19 121.7(3)
C21 C20 H20 119.2
C19 C20 H20 119.2
C22 C21 C20 119.4(4)
C22 C21 H21 120.3
C20 C21 H21 120.3
C23 C22 C21 120.0(3)
C23 C22 H22 120.0
C21 C22 H22 120.0
C22 C23 C24 120.6(4)
C22 C23 H23 119.7
C24 C23 H23 119.7
C19 C24 C23 120.4(3)
C19 C24 H24 119.8
C23 C24 H24 119.8
C30 C25 C26 118.3(3)
C30 C25 P2 120.7(2)
C26 C25 P2 121.0(2)
C27 C26 C25 119.9(3)
C27 C26 H26 120.1
C25 C26 H26 120.1
C28 C27 C26 120.5(3)
C28 C27 H27 119.7
C26 C27 H27 119.7
C29 C28 C27 119.5(3)
C29 C28 H28 120.2
C27 C28 H28 120.2
C28 C29 C30 120.2(3)
C28 C29 H29 119.9
C30 C29 H29 119.9
C25 C30 C29 121.6(3)
C25 C30 H30 119.2
C29 C30 H30 119.2
C32 C31 C36 118.0(3)
C32 C31 P2 120.4(2)
C36 C31 P2 121.6(2)
C31 C32 C33 121.8(3)
C31 C32 H32 119.1
C33 C32 H32 119.1
C34 C33 C32 119.2(4)
C34 C33 H33 120.4
C32 C33 H33 120.4
C35 C34 C33 120.4(4)
C35 C34 H34 119.8
C33 C34 H34 119.8
C34 C35 C36 120.2(4)
C34 C35 H35 119.9
C36 C35 H35 119.9
C31 C36 C35 120.4(3)
C31 C36 H36 119.8
C35 C36 H36 119.8
C38 C37 Fe1 178.9(3)
C37 C38 C39 177.0(3)
C40 C39 C38 175.5(3)
C39 C40 Fe2 174.7(3)
C42 C41 C45 107.6(3)
C42 C41 C46 126.9(3)
C45 C41 C46 124.6(3)
C42 C41 Fe2 69.76(16)
C45 C41 Fe2 70.44(16)
C46 C41 Fe2 133.7(2)
C41 C42 C43 108.7(3)
C41 C42 C47 125.9(3)
C43 C42 C47 125.2(3)
C41 C42 Fe2 71.30(17)
C43 C42 Fe2 69.45(16)
C47 C42 Fe2 129.1(2)
C42 C43 C44 107.2(3)
C42 C43 C48 126.2(3)
C44 C43 C48 126.5(3)
C42 C43 Fe2 71.03(17)
C44 C43 Fe2 71.36(17)
C48 C43 Fe2 126.8(2)
C45 C44 C43 108.4(3)
C45 C44 C49 126.2(3)
C43 C44 C49 124.4(3)
C45 C44 Fe2 70.99(17)
C43 C44 Fe2 69.10(17)
C49 C44 Fe2 134.2(2)
C44 C45 C41 108.1(3)
C44 C45 C50 127.0(3)
C41 C45 C50 124.1(3)
C44 C45 Fe2 70.23(16)
C41 C45 Fe2 70.54(16)
C50 C45 Fe2 133.0(2)
C41 C46 H46A 109.5
C41 C46 H46B 109.5
H46A C46 H46B 109.5
C41 C46 H46C 109.5
H46A C46 H46C 109.5
H46B C46 H46C 109.5
C42 C47 H47A 109.5
C42 C47 H47B 109.5
H47A C47 H47B 109.5
C42 C47 H47C 109.5
H47A C47 H47C 109.5
H47B C47 H47C 109.5
C43 C48 H48A 109.5
C43 C48 H48B 109.5
H48A C48 H48B 109.5
C43 C48 H48C 109.5
H48A C48 H48C 109.5
H48B C48 H48C 109.5
C44 C49 H49A 109.5
C44 C49 H49B 109.5
H49A C49 H49B 109.5
C44 C49 H49C 109.5
H49A C49 H49C 109.5
H49B C49 H49C 109.5
C45 C50 H50A 109.5
C45 C50 H50B 109.5
H50A C50 H50B 109.5
C45 C50 H50C 109.5
H50A C50 H50C 109.5
H50B C50 H50C 109.5
C52 C51 P3 113.4(2)
C52 C51 H51A 108.9
P3 C51 H51A 108.9
C52 C51 H51B 108.9
P3 C51 H51B 108.9
H51A C51 H51B 107.7
C51 C52 P4 111.4(2)
C51 C52 H52A 109.3
P4 C52 H52A 109.3
C51 C52 H52B 109.3
P4 C52 H52B 109.3
H52A C52 H52B 108.0
C58 C53 C54 117.5(3)
C58 C53 P3 121.0(3)
C54 C53 P3 121.4(3)
C53 C54 C55 120.6(4)
C53 C54 H54 119.7
C55 C54 H54 119.7
C56 C55 C54 120.0(4)
C56 C55 H55 120.0
C54 C55 H55 120.0
C57 C56 C55 120.6(2)
C57 C56 H56 119.7
C55 C56 H56 119.7
C56 C57 C58 119.4(2)
C56 C57 H57 120.3
C58 C57 H57 120.3
C53 C58 C57 121.8(4)
C53 C58 H58 119.1
C57 C58 H58 119.1
C60 C59 C64 118.4(3)
C60 C59 P3 121.0(3)
C64 C59 P3 120.6(3)
C59 C60 C61 120.7(4)
C59 C60 H60 119.7
C61 C60 H60 119.7
C62 C61 C60 120.5(4)
C62 C61 H61 119.8
C60 C61 H61 119.7
C63 C62 C61 119.6(4)
C63 C62 H62 120.2
C61 C62 H62 120.2
C62 C63 C64 120.0(4)
C62 C63 H63 120.0
C64 C63 H63 120.0
C59 C64 C63 120.8(4)
C59 C64 H64 119.6
C63 C64 H64 119.6
C70 C65 C66 117.0(3)
C70 C65 P4 121.3(3)
C66 C65 P4 121.0(3)
C67 C66 C65 121.0(4)
C67 C66 H66 119.5
C65 C66 H66 119.5
C68 C67 C66 120.5(5)
C68 C67 H67 119.8
C66 C67 H67 119.7
C69 C68 C67 119.5(5)
C69 C68 H68 120.3
C67 C68 H68 120.3
C68 C69 C70 120.2(5)
C68 C69 H69 119.9
C70 C69 H69 119.9
C69 C70 C65 121.9(4)
C69 C70 H70 119.1
C65 C70 H70 119.1
C76 C71 C72 118.4(3)
C76 C71 P4 119.1(2)
C72 C71 P4 122.4(3)
C73 C72 C71 120.0(3)
C73 C72 H72 120.0
C71 C72 H72 120.0
C74 C73 C72 120.8(4)
C74 C73 H73 119.6
C72 C73 H73 119.6
C73 C74 C75 119.9(4)
C73 C74 H74 120.1
C75 C74 H74 120.1
C74 C75 C76 120.0(4)
C74 C75 H75 120.0
C76 C75 H75 120.0
C71 C76 C75 120.9(3)
C71 C76 H76 119.6
C75 C76 H76 119.6

loop_
_geom_bond_atom_site_label_1
_geom_bond_atom_site_label_2
_geom_bond_distance
Cl1 C77 2.09(6)
Cl2 C77 1.89(6)
C77 H77A 0.9700
C77 H77B 0.9700
Fe1 C37 1.884(3)
Fe1 C4 2.090(3)
Fe1 C5 2.115(3)
Fe1 C3 2.121(3)
Fe1 C1 2.125(3)
Fe1 C2 2.129(3)
Fe1 P1 2.1687(10)
Fe1 P2 2.1692(8)
Fe2 C40 1.889(3)
Fe2 C43 2.092(3)
Fe2 C42 2.112(3)
Fe2 C44 2.121(3)
Fe2 C45 2.131(3)
Fe2 C41 2.133(3)
Fe2 P4 2.1634(8)
Fe2 P3 2.1723(11)
P1 C19 1.847(3)
P1 C13 1.847(3)
P1 C11 1.854(3)
P2 C12 1.845(3)
P2 C31 1.848(3)
P2 C25 1.849(3)
P3 C59 1.848(3)
P3 C53 1.849(3)
P3 C51 1.865(3)
P4 C71 1.840(3)
P4 C65 1.841(3)
P4 C52 1.843(3)
C1 C5 1.411(4)
C1 C2 1.432(4)
C1 C6 1.510(4)
C2 C3 1.414(4)
C2 C7 1.510(4)
C3 C4 1.429(4)
C3 C8 1.504(4)
C4 C5 1.425(4)
C4 C9 1.495(4)
C5 C10 1.504(4)
C6 H6A 0.9600
C6 H6B 0.9600
C6 H6C 0.9600
C7 H7A 0.9600
C7 H7B 0.9600
C7 H7C 0.9600
C8 H8A 0.9600
C8 H8B 0.9600
C8 H8C 0.9600
C9 H9A 0.9600
C9 H9B 0.9600
C9 H9C 0.9600
C10 H10A 0.9600
C10 H10B 0.9600
C10 H10C 0.9600
C11 C12 1.520(4)
C11 H11A 0.9700
C11 H11B 0.9700
C12 H12A 0.9700
C12 H12B 0.9700
C13 C14 1.383(4)
C13 C18 1.384(4)
C14 C15 1.394(5)
C14 H14 0.9300
C15 C16 1.367(6)
C15 H15 0.9300
C16 C17 1.359(6)
C16 H16 0.9300
C17 C18 1.385(5)
C17 H17 0.9300
C18 H18 0.9300
C19 C24 1.378(4)
C19 C20 1.388(5)
C20 C21 1.378(5)
C20 H20 0.9300
C21 C22 1.370(5)
C21 H21 0.9300
C22 C23 1.369(5)
C22 H22 0.9300
C23 C24 1.383(5)
C23 H23 0.9300
C24 H24 0.9300
C25 C30 1.370(4)
C25 C26 1.395(4)
C26 C27 1.388(5)
C26 H26 0.9300
C27 C28 1.374(5)
C27 H27 0.9300
C28 C29 1.366(5)
C28 H28 0.9300
C29 C30 1.375(4)
C29 H29 0.9300
C30 H30 0.9300
C31 C32 1.380(4)
C31 C36 1.387(4)
C32 C33 1.385(5)
C32 H32 0.9300
C33 C34 1.371(6)
C33 H33 0.9300
C34 C35 1.367(6)
C34 H34 0.9300
C35 C36 1.394(5)
C35 H35 0.9300
C36 H36 0.9300
C37 C38 1.220(4)
C38 C39 1.373(4)
C39 C40 1.221(4)
C41 C42 1.415(4)
C41 C45 1.424(4)
C41 C46 1.504(4)
C42 C43 1.421(4)
C42 C47 1.506(4)
C43 C44 1.425(4)
C43 C48 1.503(5)
C44 C45 1.412(4)
C44 C49 1.516(4)
C45 C50 1.506(4)
C46 H46A 0.9600
C46 H46B 0.9600
C46 H46C 0.9600
C47 H47A 0.9600
C47 H47B 0.9600
C47 H47C 0.9600
C48 H48A 0.9600
C48 H48B 0.9600
C48 H48C 0.9600
C49 H49A 0.9600
C49 H49B 0.9600
C49 H49C 0.9600
C50 H50A 0.9600
C50 H50B 0.9600
C50 H50C 0.9600
C51 C52 1.518(5)
C51 H51A 0.9700
C51 H51B 0.9700
C52 H52A 0.9700
C52 H52B 0.9700
C53 C58 1.373(5)
C53 C54 1.379(5)
C54 C55 1.389(6)
C54 H54 0.9300
C55 C56 1.367(6)
C55 H55 0.9300
C56 C57 1.3424
C56 H56 0.9300
C57 C58 1.391(5)
C57 H57 0.9300
C58 H58 0.9300
C59 C60 1.374(4)
C59 C64 1.383(5)
C60 C61 1.380(5)
C60 H60 0.9300
C61 C62 1.373(6)
C61 H61 0.9300
C62 C63 1.365(6)
C62 H62 0.9300
C63 C64 1.387(5)
C63 H63 0.9300
C64 H64 0.9300
C65 C70 1.385(5)
C65 C66 1.391(5)
C66 C67 1.385(6)
C66 H66 0.9300
C67 C68 1.372(7)
C67 H67 0.9300
C68 C69 1.364(7)
C68 H68 0.9300
C69 C70 1.380(5)
C69 H69 0.9300
C70 H70 0.9300
C71 C76 1.382(4)
C71 C72 1.396(4)
C72 C73 1.382(5)
C72 H72 0.9300
C73 C74 1.368(5)
C73 H73 0.9300
C74 C75 1.371(5)
C74 H74 0.9300
C75 C76 1.388(5)
C75 H75 0.9300
C76 H76 0.9300

loop_
_geom_torsion_atom_site_label_1
_geom_torsion_atom_site_label_2
_geom_torsion_atom_site_label_3
_geom_torsion_atom_site_label_4
_geom_torsion
C37 Fe1 P1 C19 -56.57(14)
C4 Fe1 P1 C19 29.2(3)
C5 Fe1 P1 C19 27.12(15)
C3 Fe1 P1 C19 122.71(18)
C1 Fe1 P1 C19 60.60(14)
C2 Fe1 P1 C19 100.27(14)
P2 Fe1 P1 C19 -138.84(11)
C37 Fe1 P1 C13 178.45(13)
C4 Fe1 P1 C13 -95.7(3)
C5 Fe1 P1 C13 -97.85(14)
C3 Fe1 P1 C13 -2.27(18)
C1 Fe1 P1 C13 -64.38(14)
C2 Fe1 P1 C13 -24.71(14)
P2 Fe1 P1 C13 96.19(11)
C37 Fe1 P1 C11 59.43(14)
C4 Fe1 P1 C11 145.2(3)
C5 Fe1 P1 C11 143.12(15)
C3 Fe1 P1 C11 -121.29(18)
C1 Fe1 P1 C11 176.59(14)
C2 Fe1 P1 C11 -143.74(15)
P2 Fe1 P1 C11 -22.84(12)
C37 Fe1 P2 C12 -54.15(14)
C4 Fe1 P2 C12 -145.49(14)
C5 Fe1 P2 C12 -127.18(18)
C3 Fe1 P2 C12 175.27(13)
C1 Fe1 P2 C12 139.1(3)
C2 Fe1 P2 C12 140.99(14)
P1 Fe1 P2 C12 31.00(11)
C37 Fe1 P2 C31 63.82(15)
C4 Fe1 P2 C31 -27.52(15)
C5 Fe1 P2 C31 -9.2(2)
C3 Fe1 P2 C31 -66.76(15)
C1 Fe1 P2 C31 -102.9(3)
C2 Fe1 P2 C31 -101.04(15)
P1 Fe1 P2 C31 148.97(12)
C37 Fe1 P2 C25 -170.50(15)
C4 Fe1 P2 C25 98.16(15)
C5 Fe1 P2 C25 116.46(19)
C3 Fe1 P2 C25 58.92(14)
C1 Fe1 P2 C25 22.8(3)
C2 Fe1 P2 C25 24.64(15)
P1 Fe1 P2 C25 -85.35(12)
C40 Fe2 P3 C59 -55.56(14)
C43 Fe2 P3 C59 27.2(4)
C42 Fe2 P3 C59 26.38(16)
C44 Fe2 P3 C59 123.64(18)
C45 Fe2 P3 C59 99.97(15)
C41 Fe2 P3 C59 60.30(14)
P4 Fe2 P3 C59 -138.57(12)
C40 Fe2 P3 C53 -178.61(15)
C43 Fe2 P3 C53 -95.8(4)
C42 Fe2 P3 C53 -96.68(16)
C44 Fe2 P3 C53 0.6(2)
C45 Fe2 P3 C53 -23.09(16)
C41 Fe2 P3 C53 -62.75(15)
P4 Fe2 P3 C53 98.37(13)
C40 Fe2 P3 C51 61.39(16)
C43 Fe2 P3 C51 144.2(4)
C42 Fe2 P3 C51 143.33(17)
C44 Fe2 P3 C51 -119.4(2)
C45 Fe2 P3 C51 -143.08(16)
C41 Fe2 P3 C51 177.25(16)
P4 Fe2 P3 C51 -21.62(14)
C40 Fe2 P4 C71 -169.13(16)
C43 Fe2 P4 C71 95.72(16)
C42 Fe2 P4 C71 113.70(19)
C44 Fe2 P4 C71 56.54(16)
C45 Fe2 P4 C71 23.25(17)
C41 Fe2 P4 C71 25.5(3)
P3 Fe2 P4 C71 -88.10(13)
C40 Fe2 P4 C65 66.78(15)
C43 Fe2 P4 C65 -28.37(16)
C42 Fe2 P4 C65 -10.4(2)
C44 Fe2 P4 C65 -67.55(16)
C45 Fe2 P4 C65 -100.84(16)
C41 Fe2 P4 C65 -98.6(3)
P3 Fe2 P4 C65 147.81(13)
C40 Fe2 P4 C52 -52.04(16)
C43 Fe2 P4 C52 -147.20(16)
C42 Fe2 P4 C52 -129.21(19)
C44 Fe2 P4 C52 173.63(16)
C45 Fe2 P4 C52 140.34(16)
C41 Fe2 P4 C52 142.6(3)
P3 Fe2 P4 C52 28.99(13)
C37 Fe1 C1 C5 -44.2(2)
C4 Fe1 C1 C5 37.47(18)
C3 Fe1 C1 C5 81.1(2)
C2 Fe1 C1 C5 118.4(3)
P1 Fe1 C1 C5 -133.42(17)
P2 Fe1 C1 C5 120.9(2)
C37 Fe1 C1 C2 -162.59(17)
C4 Fe1 C1 C2 -80.93(19)
C5 Fe1 C1 C2 -118.4(3)
C3 Fe1 C1 C2 -37.30(17)
P1 Fe1 C1 C2 108.18(16)
P2 Fe1 C1 C2 2.5(4)
C37 Fe1 C1 C6 78.3(3)
C4 Fe1 C1 C6 160.0(4)
C5 Fe1 C1 C6 122.5(4)
C3 Fe1 C1 C6 -156.4(4)
C2 Fe1 C1 C6 -119.1(4)
P1 Fe1 C1 C6 -10.9(3)
P2 Fe1 C1 C6 -116.6(3)
C5 C1 C2 C3 0.0(3)
C6 C1 C2 C3 -171.7(3)
Fe1 C1 C2 C3 60.43(19)
C5 C1 C2 C7 169.9(3)
C6 C1 C2 C7 -1.7(5)
Fe1 C1 C2 C7 -129.7(3)
C5 C1 C2 Fe1 -60.46(19)
C6 C1 C2 Fe1 127.9(3)
C37 Fe1 C2 C3 -82.0(3)
C4 Fe1 C2 C3 -37.53(18)
C5 Fe1 C2 C3 -81.11(19)
C1 Fe1 C2 C3 -118.4(2)
P1 Fe1 C2 C3 159.20(15)
P2 Fe1 C2 C3 62.59(18)
C37 Fe1 C2 C1 36.4(4)
C4 Fe1 C2 C1 80.90(19)
C5 Fe1 C2 C1 37.32(18)
C3 Fe1 C2 C1 118.4(2)
P1 Fe1 C2 C1 -82.38(17)
P2 Fe1 C2 C1 -178.99(14)
C37 Fe1 C2 C7 155.0(3)
C4 Fe1 C2 C7 -160.5(4)
C5 Fe1 C2 C7 155.9(4)
C3 Fe1 C2 C7 -123.0(4)
C1 Fe1 C2 C7 118.6(4)
P1 Fe1 C2 C7 36.2(4)
P2 Fe1 C2 C7 -60.4(4)
C1 C2 C3 C4 -1.3(3)
C7 C2 C3 C4 -170.8(3)
Fe1 C2 C3 C4 59.11(19)
C1 C2 C3 C8 168.7(3)
C7 C2 C3 C8 -0.8(5)
Fe1 C2 C3 C8 -131.0(3)
C1 C2 C3 Fe1 -60.37(19)
C7 C2 C3 Fe1 130.1(3)
C37 Fe1 C3 C2 144.04(18)
C4 Fe1 C3 C2 119.2(3)
C5 Fe1 C3 C2 80.57(19)
C1 Fe1 C3 C2 37.73(17)
P1 Fe1 C3 C2 -35.0(2)
P2 Fe1 C3 C2 -129.37(16)
C37 Fe1 C3 C4 24.9(2)
C5 Fe1 C3 C4 -38.61(17)
C1 Fe1 C3 C4 -81.45(19)
C2 Fe1 C3 C4 -119.2(3)
P1 Fe1 C3 C4 -154.19(15)
P2 Fe1 C3 C4 111.44(17)
C37 Fe1 C3 C8 -93.8(4)
C4 Fe1 C3 C8 -118.7(4)
C5 Fe1 C3 C8 -157.3(4)
C1 Fe1 C3 C8 159.9(4)
C2 Fe1 C3 C8 122.2(4)
P1 Fe1 C3 C8 87.1(4)
P2 Fe1 C3 C8 -7.2(3)
C2 C3 C4 C5 2.1(3)
C8 C3 C4 C5 -168.0(3)
Fe1 C3 C4 C5 62.3(2)
C2 C3 C4 C9 177.8(3)
C8 C3 C4 C9 7.7(5)
Fe1 C3 C4 C9 -121.9(3)
C2 C3 C4 Fe1 -60.3(2)
C8 C3 C4 Fe1 129.6(3)
C37 Fe1 C4 C5 81.74(18)
C3 Fe1 C4 C5 -116.8(2)
C1 Fe1 C4 C5 -36.79(17)
C2 Fe1 C4 C5 -79.97(18)
P1 Fe1 C4 C5 -2.7(4)
P2 Fe1 C4 C5 164.59(15)
C37 Fe1 C4 C3 -161.50(18)
C5 Fe1 C4 C3 116.8(2)
C1 Fe1 C4 C3 79.98(19)
C2 Fe1 C4 C3 36.80(17)
P1 Fe1 C4 C3 114.0(3)
P2 Fe1 C4 C3 -78.64(17)
C37 Fe1 C4 C9 -40.0(3)
C5 Fe1 C4 C9 -121.7(4)
C3 Fe1 C4 C9 121.5(4)
C1 Fe1 C4 C9 -158.5(4)
C2 Fe1 C4 C9 158.3(4)
P1 Fe1 C4 C9 -124.4(3)
P2 Fe1 C4 C9 42.9(3)
C2 C1 C5 C4 1.3(3)
C6 C1 C5 C4 172.7(3)
Fe1 C1 C5 C4 -59.3(2)
C2 C1 C5 C10 -174.3(3)
C6 C1 C5 C10 -3.0(5)
Fe1 C1 C5 C10 125.0(3)
C2 C1 C5 Fe1 60.65(19)
C6 C1 C5 Fe1 -128.0(3)
C3 C4 C5 C1 -2.1(3)
C9 C4 C5 C1 -177.9(3)
Fe1 C4 C5 C1 60.4(2)
C3 C4 C5 C10 173.7(3)
C9 C4 C5 C10 -2.1(5)
Fe1 C4 C5 C10 -123.9(3)
C3 C4 C5 Fe1 -62.46(19)
C9 C4 C5 Fe1 121.8(3)
C37 Fe1 C5 C1 141.8(2)
C4 Fe1 C5 C1 -119.2(3)
C3 Fe1 C5 C1 -80.6(2)
C2 Fe1 C5 C1 -37.74(18)
P1 Fe1 C5 C1 59.8(2)
P2 Fe1 C5 C1 -146.79(16)
C37 Fe1 C5 C4 -98.93(18)
C3 Fe1 C5 C4 38.66(17)
C1 Fe1 C5 C4 119.2(3)
C2 Fe1 C5 C4 81.49(19)
P1 Fe1 C5 C4 179.08(14)
P2 Fe1 C5 C4 -27.6(3)
C37 Fe1 C5 C10 19.3(3)
C4 Fe1 C5 C10 118.2(4)
C3 Fe1 C5 C10 156.9(4)
C1 Fe1 C5 C10 -122.5(4)
C2 Fe1 C5 C10 -160.3(4)
P1 Fe1 C5 C10 -62.7(3)
P2 Fe1 C5 C10 90.7(4)
C19 P1 C11 C12 137.0(2)
C13 P1 C11 C12 -120.6(2)
Fe1 P1 C11 C12 7.9(3)
P1 C11 C12 P2 16.1(3)
C31 P2 C12 C11 -162.2(2)
C25 P2 C12 C11 95.5(2)
Fe1 P2 C12 C11 -34.1(2)
C19 P1 C13 C14 -38.1(3)
C11 P1 C13 C14 -140.8(3)
Fe1 P1 C13 C14 96.9(3)
C19 P1 C13 C18 146.9(3)
C11 P1 C13 C18 44.2(3)
Fe1 P1 C13 C18 -78.1(3)
C18 C13 C14 C15 0.0(5)
P1 C13 C14 C15 -175.1(3)
C13 C14 C15 C16 0.1(6)
C14 C15 C16 C17 -0.4(7)
C15 C16 C17 C18 0.6(6)
C14 C13 C18 C17 0.2(5)
P1 C13 C18 C17 175.4(3)
C16 C17 C18 C13 -0.5(6)
C13 P1 C19 C24 133.7(3)
C11 P1 C19 C24 -120.9(3)
Fe1 P1 C19 C24 0.0(3)
C13 P1 C19 C20 -48.6(3)
C11 P1 C19 C20 56.8(3)
Fe1 P1 C19 C20 177.7(2)
C24 C19 C20 C21 -0.9(5)
P1 C19 C20 C21 -178.7(3)
C19 C20 C21 C22 -0.1(6)
C20 C21 C22 C23 0.7(6)
C21 C22 C23 C24 -0.2(6)
C20 C19 C24 C23 1.4(5)
P1 C19 C24 C23 179.1(3)
C22 C23 C24 C19 -0.8(6)
C12 P2 C25 C30 -122.6(3)
C31 P2 C25 C30 132.0(3)
Fe1 P2 C25 C30 -2.4(3)
C12 P2 C25 C26 55.6(3)
C31 P2 C25 C26 -49.8(3)
Fe1 P2 C25 C26 175.8(2)
C30 C25 C26 C27 -1.1(5)
P2 C25 C26 C27 -179.4(3)
C25 C26 C27 C28 0.0(6)
C26 C27 C28 C29 0.8(7)
C27 C28 C29 C30 -0.4(6)
C26 C25 C30 C29 1.5(5)
P2 C25 C30 C29 179.8(3)
C28 C29 C30 C25 -0.8(6)
C12 P2 C31 C32 -139.3(3)
C25 P2 C31 C32 -35.9(3)
Fe1 P2 C31 C32 100.0(3)
C12 P2 C31 C36 42.4(3)
C25 P2 C31 C36 145.8(3)
Fe1 P2 C31 C36 -78.3(3)
C36 C31 C32 C33 -1.2(5)
P2 C31 C32 C33 -179.6(3)
C31 C32 C33 C34 -0.8(6)
C32 C33 C34 C35 2.1(6)
C33 C34 C35 C36 -1.4(6)
C32 C31 C36 C35 1.9(5)
P2 C31 C36 C35 -179.8(3)
C34 C35 C36 C31 -0.6(6)
C4 Fe1 C37 C38 37(15)
C5 Fe1 C37 C38 76(15)
C3 Fe1 C37 C38 22(15)
C1 Fe1 C37 C38 102(15)
C2 Fe1 C37 C38 77(15)
P1 Fe1 C37 C38 -159(15)
P2 Fe1 C37 C38 -73(15)
Fe1 C37 C38 C39 118(15)
C37 C38 C39 C40 74(8)
C38 C39 C40 Fe2 -28(6)
C43 Fe2 C40 C39 -178(100)
C42 Fe2 C40 C39 -139(3)
C44 Fe2 C40 C39 168(3)
C45 Fe2 C40 C39 -130(3)
C41 Fe2 C40 C39 -111(3)
P4 Fe2 C40 C39 75(3)
P3 Fe2 C40 C39 -13(3)
C40 Fe2 C41 C42 -48.5(2)
C43 Fe2 C41 C42 37.41(18)
C44 Fe2 C41 C42 81.0(2)
C45 Fe2 C41 C42 118.3(3)
P4 Fe2 C41 C42 115.2(3)
P3 Fe2 C41 C42 -133.74(17)
C40 Fe2 C41 C45 -166.74(18)
C43 Fe2 C41 C45 -80.9(2)
C42 Fe2 C41 C45 -118.3(3)
C44 Fe2 C41 C45 -37.30(19)
P4 Fe2 C41 C45 -3.0(4)
P3 Fe2 C41 C45 107.99(18)
C40 Fe2 C41 C46 73.7(4)
C43 Fe2 C41 C46 159.6(4)
C42 Fe2 C41 C46 122.2(4)
C44 Fe2 C41 C46 -156.9(4)
C45 Fe2 C41 C46 -119.6(4)
P4 Fe2 C41 C46 -122.6(3)
P3 Fe2 C41 C46 -11.6(4)
C45 C41 C42 C43 0.9(3)
C46 C41 C42 C43 170.3(3)
Fe2 C41 C42 C43 -59.6(2)
C45 C41 C42 C47 -174.2(3)
C46 C41 C42 C47 -4.9(5)
Fe2 C41 C42 C47 125.2(3)
C45 C41 C42 Fe2 60.6(2)
C46 C41 C42 Fe2 -130.1(3)
C40 Fe2 C42 C41 138.16(19)
C43 Fe2 C42 C41 -119.2(3)
C44 Fe2 C42 C41 -80.4(2)
C45 Fe2 C42 C41 -37.60(18)
P4 Fe2 C42 C41 -146.63(16)
P3 Fe2 C42 C41 60.5(2)
C40 Fe2 C42 C43 -102.64(19)
C44 Fe2 C42 C43 38.79(18)
C45 Fe2 C42 C43 81.60(19)
C41 Fe2 C42 C43 119.2(3)
P4 Fe2 C42 C43 -27.4(3)
P3 Fe2 C42 C43 179.66(15)
C40 Fe2 C42 C47 16.6(3)
C43 Fe2 C42 C47 119.3(4)
C44 Fe2 C42 C47 158.0(3)
C45 Fe2 C42 C47 -159.1(4)
C41 Fe2 C42 C47 -121.6(4)
P4 Fe2 C42 C47 91.8(3)
P3 Fe2 C42 C47 -61.1(3)
C41 C42 C43 C44 -1.8(3)
C47 C42 C43 C44 173.4(3)
Fe2 C42 C43 C44 -62.6(2)
C41 C42 C43 C48 -177.0(3)
C47 C42 C43 C48 -1.8(5)
Fe2 C42 C43 C48 122.2(3)
C41 C42 C43 Fe2 60.8(2)
C47 C42 C43 Fe2 -124.0(3)
C40 Fe2 C43 C42 79.54(19)
C44 Fe2 C43 C42 -116.4(3)
C45 Fe2 C43 C42 -79.73(19)
C41 Fe2 C43 C42 -36.87(17)
P4 Fe2 C43 C42 163.98(15)
P3 Fe2 C43 C42 -1.1(5)
C40 Fe2 C43 C44 -164.03(18)
C42 Fe2 C43 C44 116.4(3)
C45 Fe2 C43 C44 36.69(18)
C41 Fe2 C43 C44 79.56(19)
P4 Fe2 C43 C44 -79.59(17)
P3 Fe2 C43 C44 115.4(3)
C40 Fe2 C43 C48 -41.9(3)
C42 Fe2 C43 C48 -121.5(4)
C44 Fe2 C43 C48 122.1(4)
C45 Fe2 C43 C48 158.8(3)
C41 Fe2 C43 C48 -158.4(3)
P4 Fe2 C43 C48 42.5(3)
P3 Fe2 C43 C48 -122.6(4)
C42 C43 C44 C45 2.1(3)
C48 C43 C44 C45 177.2(3)
Fe2 C43 C44 C45 -60.3(2)
C42 C43 C44 C49 -167.5(3)
C48 C43 C44 C49 7.6(5)
Fe2 C43 C44 C49 130.1(3)
C42 C43 C44 Fe2 62.4(2)
C48 C43 C44 Fe2 -122.5(3)
C40 Fe2 C44 C45 141.91(19)
C43 Fe2 C44 C45 119.3(3)
C42 Fe2 C44 C45 80.54(19)
C41 Fe2 C44 C45 37.53(18)
P4 Fe2 C44 C45 -131.14(17)
P3 Fe2 C44 C45 -37.0(2)
C40 Fe2 C44 C43 22.6(2)
C42 Fe2 C44 C43 -38.77(17)
C45 Fe2 C44 C43 -119.3(3)
C41 Fe2 C44 C43 -81.78(19)
P4 Fe2 C44 C43 109.55(16)
P3 Fe2 C44 C43 -156.29(15)
C40 Fe2 C44 C49 -95.6(4)
C43 Fe2 C44 C49 -118.2(4)
C42 Fe2 C44 C49 -157.0(4)
C45 Fe2 C44 C49 122.5(4)
C41 Fe2 C44 C49 160.0(4)
P4 Fe2 C44 C49 -8.7(4)
P3 Fe2 C44 C49 85.5(4)
C43 C44 C45 C41 -1.5(3)
C49 C44 C45 C41 167.8(3)
Fe2 C44 C45 C41 -60.7(2)
C43 C44 C45 C50 -171.3(3)
C49 C44 C45 C50 -2.0(5)
Fe2 C44 C45 C50 129.5(3)
C43 C44 C45 Fe2 59.2(2)
C49 C44 C45 Fe2 -131.5(3)
C42 C41 C45 C44 0.4(3)
C46 C41 C45 C44 -169.3(3)
Fe2 C41 C45 C44 60.5(2)
C42 C41 C45 C50 170.5(3)
C46 C41 C45 C50 0.9(5)
Fe2 C41 C45 C50 -129.3(3)
C42 C41 C45 Fe2 -60.1(2)
C46 C41 C45 Fe2 130.2(3)
C40 Fe2 C45 C44 -90.7(3)
C43 Fe2 C45 C44 -37.40(18)
C42 Fe2 C45 C44 -80.95(19)
C41 Fe2 C45 C44 -118.5(3)
P4 Fe2 C45 C44 60.32(19)
P3 Fe2 C45 C44 158.21(15)
C40 Fe2 C45 C41 27.8(4)
C43 Fe2 C45 C41 81.1(2)
C42 Fe2 C45 C41 37.52(18)
C44 Fe2 C45 C41 118.5(3)
P4 Fe2 C45 C41 178.78(15)
P3 Fe2 C45 C41 -83.33(18)
C40 Fe2 C45 C50 146.8(3)
C43 Fe2 C45 C50 -160.0(4)
C42 Fe2 C45 C50 156.5(4)
C44 Fe2 C45 C50 -122.6(4)
C41 Fe2 C45 C50 119.0(4)
P4 Fe2 C45 C50 -62.3(4)
P3 Fe2 C45 C50 35.6(4)
C59 P3 C51 C52 136.2(3)
C53 P3 C51 C52 -122.0(3)
Fe2 P3 C51 C52 8.2(3)
P3 C51 C52 P4 14.1(4)
C71 P4 C52 C51 98.0(3)
C65 P4 C52 C51 -157.0(3)
Fe2 P4 C52 C51 -31.3(3)
C59 P3 C53 C58 -39.7(3)
C51 P3 C53 C58 -143.9(3)
Fe2 P3 C53 C58 93.1(3)
C59 P3 C53 C54 144.8(3)
C51 P3 C53 C54 40.6(3)
Fe2 P3 C53 C54 -82.4(3)
C58 C53 C54 C55 1.2(6)
P3 C53 C54 C55 176.8(4)
C53 C54 C55 C56 -1.4(7)
C54 C55 C56 C57 0.3(6)
C55 C56 C57 C58 0.9(3)
C54 C53 C58 C57 0.1(6)
P3 C53 C58 C57 -175.5(3)
C56 C57 C58 C53 -1.1(5)
C53 P3 C59 C60 127.6(3)
C51 P3 C59 C60 -126.7(3)
Fe2 P3 C59 C60 -5.7(3)
C53 P3 C59 C64 -52.5(3)
C51 P3 C59 C64 53.2(3)
Fe2 P3 C59 C64 174.1(2)
C64 C59 C60 C61 1.9(5)
P3 C59 C60 C61 -178.3(3)
C59 C60 C61 C62 -1.7(5)
C60 C61 C62 C63 -0.1(6)
C61 C62 C63 C64 1.7(6)
C60 C59 C64 C63 -0.3(5)
P3 C59 C64 C63 179.9(3)
C62 C63 C64 C59 -1.5(6)
C71 P4 C65 C70 -36.4(3)
C52 P4 C65 C70 -141.3(3)
Fe2 P4 C65 C70 97.5(3)
C71 P4 C65 C66 154.0(3)
C52 P4 C65 C66 49.0(3)
Fe2 P4 C65 C66 -72.1(3)
C70 C65 C66 C67 -1.0(6)
P4 C65 C66 C67 169.1(4)
C65 C66 C67 C68 -0.2(8)
C66 C67 C68 C69 0.7(9)
C67 C68 C69 C70 0.1(8)
C68 C69 C70 C65 -1.4(7)
C66 C65 C70 C69 1.8(5)
P4 C65 C70 C69 -168.2(3)
C65 P4 C71 C76 137.8(3)
C52 P4 C71 C76 -114.2(3)
Fe2 P4 C71 C76 6.9(3)
C65 P4 C71 C72 -44.6(3)
C52 P4 C71 C72 63.4(3)
Fe2 P4 C71 C72 -175.5(3)
C76 C71 C72 C73 -1.1(6)
P4 C71 C72 C73 -178.8(3)
C71 C72 C73 C74 0.0(7)
C72 C73 C74 C75 1.0(7)
C73 C74 C75 C76 -0.9(7)
C72 C71 C76 C75 1.3(6)
P4 C71 C76 C75 179.0(3)
C74 C75 C76 C71 -0.3(6)
